data_7156622
loop_
_publ_author_name
'Ng, Fo-Ning'
'Chan, Chun-Ming'
'Li, Jianbin'
'Sun, Mingzi'
'Lu, Yin-Suo'
'Zhou, Zhongyuan'
'Huang, Bolong'
'Yu, Wing-Yiu'

_publ_section_title
;
 [Rh<sup>III</sup>(Cp*)]-catalyzed arylfluorination of \a-diazoketoesters
 for facile synthesis of \a-aryl-\a-fluoroketoesters.
;
_journal_issue 5
_journal_name_full 'Organic &amp; biomolecular chemistry'
_journal_page_first 1191
_journal_page_last 1201
_journal_paper_doi 10.1039/c8ob02801j
_journal_volume 17
_journal_year 2019
_chemical_formula_sum 'C21 H26 Cl O2 Rh'
_chemical_formula_weight 448.78
_space_group_IT_number 4
_space_group_name_Hall 'P 2yb'
_space_group_name_H-M_alt 'P 1 21 1'
_symmetry_cell_setting monoclinic
_symmetry_space_group_name_Hall 'P 2yb'
_symmetry_space_group_name_H-M 'P 1 21 1'
_atom_sites_solution_hydrogens geom
_atom_sites_solution_primary direct
_atom_sites_solution_secondary difmap
_audit_block_doi 10.5517/cc142tfg
_audit_creation_method SHELXL-97
_audit_update_record
;
2015-01-26 deposited with the CCDC.
2018-12-20 downloaded from the CCDC.
;
_cell_angle_alpha 90.00
_cell_angle_beta 98.0950(10)
_cell_angle_gamma 90.00
_cell_formula_units_Z 2
_cell_length_a 7.24680(10)
_cell_length_b 11.3553(2)
_cell_length_c 12.5163(2)
_cell_measurement_reflns_used 9923
_cell_measurement_temperature 296(2)
_cell_measurement_theta_max 27.51
_cell_measurement_theta_min 2.43
_cell_volume 1019.70(3)
_computing_cell_refinement 'Bruker APEXII'
_computing_data_collection 'Bruker APEXII'
_computing_data_reduction 'Bruker SAINT'
_computing_molecular_graphics 'Bruker SHELXTL'
_computing_publication_material 'Bruker SHELXTL'
_computing_structure_refinement 'SHELXL-97 (Sheldrick, 1997)'
_computing_structure_solution 'SHELXS-97 (Sheldrick, 1990)'
_diffrn_ambient_temperature 296(2)
_diffrn_measured_fraction_theta_full 0.999
_diffrn_measured_fraction_theta_max 0.999
_diffrn_measurement_device_type 'Bruker APEXII CCD area detector'
_diffrn_measurement_method 'phi and omega scans'
_diffrn_radiation_monochromator graphite
_diffrn_radiation_source 'fine-focus sealed tube'
_diffrn_radiation_type MoK\a
_diffrn_radiation_wavelength 0.71073
_diffrn_reflns_av_R_equivalents 0.0309
_diffrn_reflns_av_sigmaI/netI 0.0226
_diffrn_reflns_limit_h_max 9
_diffrn_reflns_limit_h_min -9
_diffrn_reflns_limit_k_max 14
_diffrn_reflns_limit_k_min -14
_diffrn_reflns_limit_l_max 16
_diffrn_reflns_limit_l_min -16
_diffrn_reflns_number 24360
_diffrn_reflns_theta_full 27.53
_diffrn_reflns_theta_max 27.53
_diffrn_reflns_theta_min 1.64
_exptl_absorpt_coefficient_mu 0.979
_exptl_absorpt_correction_T_max 0.7456
_exptl_absorpt_correction_T_min 0.6541
_exptl_absorpt_correction_type multi-scan
_exptl_absorpt_process_details 'SAINT ver 7.34; Bruker SADABS'
_exptl_crystal_colour gold
_exptl_crystal_density_diffrn 1.462
_exptl_crystal_density_method 'not measured'
_exptl_crystal_description BLOCK
_exptl_crystal_F_000 460
_exptl_crystal_size_max 0.42
_exptl_crystal_size_mid 0.40
_exptl_crystal_size_min 0.32
_refine_diff_density_max 0.279
_refine_diff_density_min -0.319
_refine_diff_density_rms 0.047
_refine_ls_abs_structure_details 'Flack H D (1983), Acta Cryst. A39, 876-881'
_refine_ls_abs_structure_Flack 0.49(6)
_refine_ls_extinction_coef 0.0133(4)
_refine_ls_extinction_expression Fc^*^=kFc[1+0.001xFc^2^\l^3^/sin(2\q)]^-1/4^
_refine_ls_extinction_method SHELXL
_refine_ls_goodness_of_fit_ref 1.001
_refine_ls_hydrogen_treatment mixed
_refine_ls_matrix_type full
_refine_ls_number_parameters 243
_refine_ls_number_reflns 4615
_refine_ls_number_restraints 1
_refine_ls_restrained_S_all 1.001
_refine_ls_R_factor_all 0.0222
_refine_ls_R_factor_gt 0.0194
_refine_ls_shift/su_max 0.031
_refine_ls_shift/su_mean 0.004
_refine_ls_structure_factor_coef Fsqd
_refine_ls_weighting_details 'calc w=1/[\s^2^(Fo^2^)+(0.0250P)^2^+0.3090P] where P=(Fo^2^+2Fc^2^)/3'
_refine_ls_weighting_scheme calc
_refine_ls_wR_factor_gt 0.0479
_refine_ls_wR_factor_ref 0.0502
_reflns_number_gt 4318
_reflns_number_total 4615
_reflns_threshold_expression >2sigma(I)
_cod_data_source_file c8ob02801j2.cif
_cod_data_source_block nfn21
_cod_depositor_comments
;
The following automatic conversions were performed:

'_symmetry_cell_setting' value 'Monoclinic' changed to 'monoclinic'
according to
/home/data/users/saulius/crontab/automatic-downloads/rss-feeds/RSC/lib/dictionaries/cif_core.dic
dictionary named 'cif_core.dic' version 2.4.2 from 2011-04-26.

Automatic conversion script
Id: cif_fix_values 4973 2017-02-22 13:04:09Z antanas 

 Adding full bibliography for 7156622--7156623.cif.
;
_cod_original_sg_symbol_H-M P2(1)
_cod_database_code 7156622

loop_
_symmetry_equiv_pos_as_xyz
'x, y, z'
'-x, y+1/2, -z'

loop_
_atom_site_label
_atom_site_type_symbol
_atom_site_fract_x
_atom_site_fract_y
_atom_site_fract_z
_atom_site_U_iso_or_equiv
_atom_site_adp_type
_atom_site_occupancy
_atom_site_symmetry_multiplicity
_atom_site_calc_flag
_atom_site_refinement_flags
Rh1 Rh 0.533085(10) 0.25026(8) 0.367720(6) 0.03193(2) Uani 1 1 d .
Cl1 Cl 0.26172(4) 0.25023(18) 0.46069(3) 0.04980(8) Uani 1 1 d .
O1 O 0.3999(2) 0.12589(11) 0.26021(11) 0.0416(4) Uani 1 1 d .
O2 O 0.4018(2) 0.37506(12) 0.26078(12) 0.0417(4) Uani 1 1 d .
C1 C 0.3415(3) 0.14364(17) 0.16387(17) 0.0426(5) Uani 1 1 d .
C2 C 0.31573(15) 0.2472(4) 0.10776(9) 0.0347(3) Uani 1 1 d .
C3 C 0.3400(3) 0.36125(17) 0.15973(14) 0.0321(5) Uani 1 1 d .
C4 C 0.25176(18) 0.2501(6) -0.01196(9) 0.0405(3) Uani 1 1 d .
C5 C 0.3796(2) 0.2421(3) -0.08423(11) 0.0534(4) Uani 1 1 d .
H5A H 0.5060 0.2345 -0.0589 0.064 Uiso 1 1 calc R
C6 C 0.3182(3) 0.2455(6) -0.19548(12) 0.0718(5) Uani 1 1 d .
H6A H 0.4052 0.2481 -0.2434 0.086 Uiso 1 1 calc R
C7 C 0.1329(3) 0.2451(5) -0.23441(12) 0.0678(5) Uani 1 1 d .
H7A H 0.0938 0.2387 -0.3082 0.081 Uiso 1 1 calc R
C8 C 0.0054(3) 0.2541(6) -0.16485(13) 0.0701(5) Uani 1 1 d .
H8A H -0.125(3) 0.218(2) -0.1933(17) 0.070(7) Uiso 1 1 d .
C9 C 0.0636(2) 0.2574(4) -0.05333(11) 0.0554(5) Uani 1 1 d .
H9A H -0.035(2) 0.2748(18) -0.0075(13) 0.046(5) Uiso 1 1 d .
C10 C 0.2883(4) 0.0304(2) 0.0984(2) 0.0620(8) Uani 1 1 d .
H10A H 0.3240 -0.0372 0.1425 0.034(4) Uiso 1 1 calc R
H10B H 0.3517 0.0290 0.0360 0.041 Uiso 1 1 calc R
H10C H 0.1561 0.0291 0.0759 0.041 Uiso 1 1 calc R
C11 C 0.2911(5) 0.4740(2) 0.10303(18) 0.0603(9) Uani 1 1 d .
H11A H 0.2185 0.4584 0.0342 0.057(6) Uiso 1 1 calc R
H11B H 0.4031 0.5149 0.0925 0.068 Uiso 1 1 calc R
H11C H 0.2199 0.5218 0.1456 0.068 Uiso 1 1 calc R
C12 C 0.7817(2) 0.15083(16) 0.40377(17) 0.0392(5) Uani 1 1 d .
C13 C 0.7282(2) 0.18930(18) 0.49872(16) 0.0404(5) Uani 1 1 d .
C14 C 0.7248(3) 0.31626(17) 0.50100(17) 0.0338(5) Uani 1 1 d .
C15 C 0.7866(3) 0.3558(2) 0.39914(17) 0.0442(6) Uani 1 1 d .
C16 C 0.81414(16) 0.2552(4) 0.33876(11) 0.0451(4) Uani 1 1 d .
C17 C 0.8054(4) 0.0229(2) 0.3616(2) 0.0641(8) Uani 1 1 d .
H17A H 0.7615 -0.0325 0.4101 0.070(8) Uiso 1 1 calc R
H17B H 0.9347 0.0082 0.3575 0.084 Uiso 1 1 calc R
H17C H 0.7347 0.0144 0.2912 0.084 Uiso 1 1 calc R
C18 C 0.6771(3) 0.1092(2) 0.59191(19) 0.0587(7) Uani 1 1 d .
H18A H 0.6703 0.0286 0.5684 0.029(4) Uiso 1 1 calc R
H18B H 0.5587 0.1329 0.6107 0.035 Uiso 1 1 calc R
H18C H 0.7710 0.1168 0.6538 0.035 Uiso 1 1 calc R
C19 C 0.6836(3) 0.3899(2) 0.58762(17) 0.0427(6) Uani 1 1 d .
H19A H 0.6671 0.4696 0.5626 0.32(4) Uiso 1 1 calc R
H19B H 0.7847 0.3864 0.6460 0.387 Uiso 1 1 calc R
H19C H 0.5713 0.3629 0.6123 0.387 Uiso 1 1 calc R
C20 C 0.8064(4) 0.4737(3) 0.3699(2) 0.0579(8) Uani 1 1 d .
H20A H 0.7631 0.5240 0.4228 0.122(14) Uiso 1 1 calc R
H20B H 0.7345 0.4879 0.3007 0.147 Uiso 1 1 calc R
H20C H 0.9354 0.4901 0.3663 0.147 Uiso 1 1 calc R
C21 C 0.8821(2) 0.2440(6) 0.23100(13) 0.0679(6) Uani 1 1 d .
H21A H 1.0143 0.2570 0.2396 0.133(10) Uiso 1 1 calc R
H21B H 0.8207 0.3014 0.1821 0.064(7) Uiso 1 1 calc R
H21C H 0.8548 0.1664 0.2026 0.077 Uiso 1 1 calc R

loop_
_atom_site_aniso_label
_atom_site_aniso_U_11
_atom_site_aniso_U_22
_atom_site_aniso_U_33
_atom_site_aniso_U_23
_atom_site_aniso_U_13
_atom_site_aniso_U_12
Rh1 0.02792(4) 0.03782(4) 0.02913(4) 0.00090(17) 0.00085(3) -0.00060(16)
Cl1 0.03210(12) 0.0671(2) 0.05137(16) 0.0035(9) 0.01011(11) 0.0018(8)
O1 0.0538(7) 0.0342(7) 0.0338(6) 0.0033(5) -0.0041(6) 0.0003(6)
O2 0.0475(8) 0.0395(8) 0.0353(8) -0.0019(6) -0.0045(6) 0.0085(6)
C1 0.0350(8) 0.0409(10) 0.0518(11) -0.0144(8) 0.0050(8) -0.0035(7)
C2 0.0370(5) 0.0375(6) 0.0294(5) -0.0049(19) 0.0042(4) -0.0065(19)
C3 0.0390(9) 0.0380(10) 0.0183(7) -0.0053(7) 0.0009(7) 0.0011(8)
C4 0.0532(6) 0.0381(6) 0.0301(5) 0.000(3) 0.0054(5) -0.001(3)
C5 0.0677(8) 0.0490(10) 0.0460(7) -0.0109(14) 0.0168(6) 0.0088(16)
C6 0.1142(12) 0.0657(11) 0.0421(7) -0.011(2) 0.0343(8) 0.000(3)
C7 0.1198(14) 0.0476(10) 0.0321(6) -0.009(2) -0.0025(8) 0.000(3)
C8 0.0871(11) 0.0731(12) 0.0425(7) -0.011(3) -0.0170(8) 0.018(3)
C9 0.0584(8) 0.0692(12) 0.0359(6) 0.0031(19) -0.0025(6) 0.013(2)
C10 0.0762(15) 0.0398(11) 0.0656(15) -0.0013(11) -0.0057(12) -0.0070(11)
C11 0.108(2) 0.0376(12) 0.0301(10) 0.0060(9) -0.0075(12) 0.0021(13)
C12 0.0272(7) 0.0335(9) 0.0558(11) -0.0039(8) 0.0018(7) 0.0033(6)
C13 0.0260(7) 0.0564(11) 0.0368(9) 0.0099(8) -0.0027(7) 0.0017(7)
C14 0.0286(8) 0.0359(10) 0.0349(10) 0.0047(8) -0.0022(7) -0.0021(7)
C15 0.0325(9) 0.0685(15) 0.0311(9) 0.0030(9) 0.0031(8) -0.0114(9)
C16 0.0292(5) 0.0630(9) 0.0441(6) 0.0191(17) 0.0083(4) 0.0002(17)
C17 0.0646(13) 0.0400(10) 0.0854(17) -0.0145(11) 0.0027(12) 0.0216(9)
C18 0.0557(12) 0.0619(13) 0.0559(12) 0.0258(10) -0.0013(10) -0.0059(10)
C19 0.0435(10) 0.0526(13) 0.0300(9) 0.0002(9) -0.0016(8) -0.0047(9)
C20 0.0498(12) 0.0721(17) 0.0522(13) 0.0119(12) 0.0090(10) -0.0097(12)
C21 0.0614(8) 0.0963(15) 0.0508(8) -0.004(3) 0.0253(6) -0.008(3)

loop_
_atom_type_symbol
_atom_type_description
_atom_type_scat_dispersion_real
_atom_type_scat_dispersion_imag
_atom_type_scat_source
C C 0.0033 0.0016 'International Tables Vol C Tables 4.2.6.8 and 6.1.1.4'
H H 0.0000 0.0000 'International Tables Vol C Tables 4.2.6.8 and 6.1.1.4'
O O 0.0106 0.0060 'International Tables Vol C Tables 4.2.6.8 and 6.1.1.4'
Cl Cl 0.1484 0.1585 'International Tables Vol C Tables 4.2.6.8 and 6.1.1.4'
Rh Rh -1.1178 0.9187 'International Tables Vol C Tables 4.2.6.8 and 6.1.1.4'

loop_
_citation_id
_citation_doi
_citation_year
1 10.1021/acs.orglett.5b00440 2015

loop_
_geom_angle_atom_site_label_1
_geom_angle_atom_site_label_2
_geom_angle_atom_site_label_3
_geom_angle
O2 Rh1 O1 85.32(4)
O2 Rh1 C16 103.58(10)
O1 Rh1 C16 106.00(11)
O2 Rh1 C12 142.73(7)
O1 Rh1 C12 94.52(7)
C16 Rh1 C12 40.72(12)
O2 Rh1 C13 155.62(8)
O1 Rh1 C13 118.26(8)
C16 Rh1 C13 65.76(8)
C12 Rh1 C13 37.72(8)
O2 Rh1 C14 116.60(8)
O1 Rh1 C14 157.56(7)
C16 Rh1 C14 65.91(8)
C12 Rh1 C14 65.40(8)
C13 Rh1 C14 39.43(6)
O2 Rh1 C15 92.23(8)
O1 Rh1 C15 141.96(7)
C16 Rh1 C15 37.92(13)
C12 Rh1 C15 65.50(6)
C13 Rh1 C15 65.66(8)
C14 Rh1 C15 39.93(8)
O2 Rh1 Cl1 88.89(6)
O1 Rh1 Cl1 88.66(5)
C16 Rh1 Cl1 161.29(4)
C12 Rh1 Cl1 128.38(7)
C13 Rh1 Cl1 97.26(6)
C14 Rh1 Cl1 96.13(6)
C15 Rh1 Cl1 129.31(7)
C1 O1 Rh1 125.51(13)
C3 O2 Rh1 127.64(13)
O1 C1 C2 130.0(2)
O1 C1 C10 114.04(18)
C2 C1 C10 115.9(2)
C1 C2 C3 122.58(11)
C1 C2 C4 122.0(4)
C3 C2 C4 115.4(4)
O2 C3 C2 123.51(18)
O2 C3 C11 113.01(17)
C2 C3 C11 123.46(18)
C5 C4 C9 118.10(12)
C5 C4 C2 120.53(12)
C9 C4 C2 121.35(12)
C4 C5 C6 119.94(15)
C4 C5 H5A 120.0
C6 C5 H5A 120.0
C7 C6 C5 120.94(17)
C7 C6 H6A 119.5
C5 C6 H6A 119.5
C8 C7 C6 119.68(15)
C8 C7 H7A 120.2
C6 C7 H7A 120.2
C7 C8 C9 120.22(17)
C7 C8 H8A 114.6(12)
C9 C8 H8A 118.8(12)
C4 C9 C8 120.76(16)
C4 C9 H9A 122.8(9)
C8 C9 H9A 116.0(9)
C1 C10 H10A 109.5
C1 C10 H10B 109.5
H10A C10 H10B 109.5
C1 C10 H10C 109.5
H10A C10 H10C 109.5
H10B C10 H10C 109.5
C3 C11 H11A 109.5
C3 C11 H11B 109.5
H11A C11 H11B 109.5
C3 C11 H11C 109.5
H11A C11 H11C 109.5
H11B C11 H11C 109.5
C13 C12 C16 108.0(2)
C13 C12 C17 130.3(2)
C16 C12 C17 121.8(2)
C13 C12 Rh1 71.30(11)
C16 C12 Rh1 69.59(10)
C17 C12 Rh1 123.60(13)
C12 C13 C14 110.1(2)
C12 C13 C18 125.87(19)
C14 C13 C18 124.1(2)
C12 C13 Rh1 70.97(11)
C14 C13 Rh1 71.22(13)
C18 C13 Rh1 124.28(13)
C19 C14 C13 127.2(2)
C19 C14 C15 126.6(2)
C13 C14 C15 106.1(2)
C19 C14 Rh1 127.57(15)
C13 C14 Rh1 69.34(12)
C15 C14 Rh1 71.22(11)
C16 C15 C20 127.7(2)
C16 C15 C14 107.5(2)
C20 C15 C14 124.7(2)
C16 C15 Rh1 68.59(12)
C20 C15 Rh1 126.34(17)
C14 C15 Rh1 68.85(11)
C15 C16 C12 108.18(13)
C15 C16 C21 130.0(4)
C12 C16 C21 121.6(4)
C15 C16 Rh1 73.48(12)
C12 C16 Rh1 69.68(10)
C21 C16 Rh1 126.50(11)
C12 C17 H17A 109.5
C12 C17 H17B 109.5
H17A C17 H17B 109.5
C12 C17 H17C 109.5
H17A C17 H17C 109.5
H17B C17 H17C 109.5
C13 C18 H18A 109.5
C13 C18 H18B 109.5
H18A C18 H18B 109.5
C13 C18 H18C 109.5
H18A C18 H18C 109.5
H18B C18 H18C 109.5
C14 C19 H19A 109.5
C14 C19 H19B 109.5
H19A C19 H19B 109.5
C14 C19 H19C 109.5
H19A C19 H19C 109.5
H19B C19 H19C 109.5
C15 C20 H20A 109.5
C15 C20 H20B 109.5
H20A C20 H20B 109.5
C15 C20 H20C 109.5
H20A C20 H20C 109.5
H20B C20 H20C 109.5
C16 C21 H21A 109.5
C16 C21 H21B 109.5
H21A C21 H21B 109.5
C16 C21 H21C 109.5
H21A C21 H21C 109.5
H21B C21 H21C 109.5

loop_
_geom_bond_atom_site_label_1
_geom_bond_atom_site_label_2
_geom_bond_distance
Rh1 O2 2.0847(15)
Rh1 O1 2.0907(14)
Rh1 C16 2.1191(12)
Rh1 C12 2.1204(18)
Rh1 C13 2.1246(18)
Rh1 C14 2.150(2)
Rh1 C15 2.182(2)
Rh1 Cl1 2.4219(3)
O1 C1 1.237(2)
O2 C3 1.290(2)
C1 C2 1.369(5)
C1 C10 1.544(3)
C2 C3 1.448(5)
C2 C4 1.5052(16)
C3 C11 1.483(3)
C4 C5 1.386(2)
C4 C9 1.391(2)
C5 C6 1.401(2)
C5 H5A 0.9300
C6 C7 1.362(3)
C6 H6A 0.9300
C7 C8 1.360(3)
C7 H7A 0.9300
C8 C9 1.401(2)
C8 H8A 1.04(2)
C9 H9A 0.998(17)
C10 H10A 0.9600
C10 H10B 0.9600
C10 H10C 0.9600
C11 H11A 0.9600
C11 H11B 0.9600
C11 H11C 0.9600
C12 C13 1.372(3)
C12 C16 1.475(4)
C12 C17 1.564(3)
C13 C14 1.442(2)
C13 C18 1.564(3)
C14 C19 1.433(3)
C14 C15 1.479(3)
C15 C16 1.399(5)
C15 C20 1.401(4)
C16 C21 1.505(2)
C17 H17A 0.9600
C17 H17B 0.9600
C17 H17C 0.9600
C18 H18A 0.9600
C18 H18B 0.9600
C18 H18C 0.9600
C19 H19A 0.9600
C19 H19B 0.9600
C19 H19C 0.9600
C20 H20A 0.9600
C20 H20B 0.9600
C20 H20C 0.9600
C21 H21A 0.9600
C21 H21B 0.9600
C21 H21C 0.9600

loop_
_geom_torsion_atom_site_label_1
_geom_torsion_atom_site_label_2
_geom_torsion_atom_site_label_3
_geom_torsion_atom_site_label_4
_geom_torsion
O2 Rh1 O1 C1 22.09(15)
C16 Rh1 O1 C1 -80.71(19)
C12 Rh1 O1 C1 -120.51(17)
C13 Rh1 O1 C1 -151.39(16)
C14 Rh1 O1 C1 -146.01(19)
C15 Rh1 O1 C1 -65.5(2)
Cl1 Rh1 O1 C1 111.09(16)
O1 Rh1 O2 C3 -22.68(16)
C16 Rh1 O2 C3 82.7(2)
C12 Rh1 O2 C3 68.6(2)
C13 Rh1 O2 C3 143.29(19)
C14 Rh1 O2 C3 152.27(17)
C15 Rh1 O2 C3 119.28(18)
Cl1 Rh1 O2 C3 -111.43(17)
Rh1 O1 C1 C2 -13.3(3)
Rh1 O1 C1 C10 167.43(15)
O1 C1 C2 C3 -6.0(3)
C10 C1 C2 C3 173.3(2)
O1 C1 C2 C4 176.76(18)
C10 C1 C2 C4 -4.0(2)
Rh1 O2 C3 C2 13.9(3)
Rh1 O2 C3 C11 -167.84(17)
C1 C2 C3 O2 5.8(2)
C4 C2 C3 O2 -176.82(17)
C1 C2 C3 C11 -172.4(2)
C4 C2 C3 C11 5.0(3)
C1 C2 C4 C5 -86.4(5)
C3 C2 C4 C5 96.2(5)
C1 C2 C4 C9 91.8(6)
C3 C2 C4 C9 -85.6(6)
C9 C4 C5 C6 2.1(8)
C2 C4 C5 C6 -179.7(5)
C4 C5 C6 C7 -6.4(9)
C5 C6 C7 C8 7.0(9)
C6 C7 C8 C9 -3.4(9)
C5 C4 C9 C8 1.5(9)
C2 C4 C9 C8 -176.8(5)
C7 C8 C9 C4 -0.9(9)
O2 Rh1 C12 C13 139.42(14)
O1 Rh1 C12 C13 -132.38(12)
C16 Rh1 C12 C13 118.23(19)
C14 Rh1 C12 C13 37.21(11)
C15 Rh1 C12 C13 81.31(13)
Cl1 Rh1 C12 C13 -40.50(14)
O2 Rh1 C12 C16 21.2(2)
O1 Rh1 C12 C16 109.39(14)
C13 Rh1 C12 C16 -118.23(19)
C14 Rh1 C12 C16 -81.02(15)
C15 Rh1 C12 C16 -36.93(14)
Cl1 Rh1 C12 C16 -158.74(14)
O2 Rh1 C12 C17 -94.1(2)
O1 Rh1 C12 C17 -5.93(19)
C16 Rh1 C12 C17 -115.3(3)
C13 Rh1 C12 C17 126.5(2)
C14 Rh1 C12 C17 163.7(2)
C15 Rh1 C12 C17 -152.2(2)
Cl1 Rh1 C12 C17 85.9(2)
C16 C12 C13 C14 -0.5(2)
C17 C12 C13 C14 -179.37(19)
Rh1 C12 C13 C14 -60.76(15)
C16 C12 C13 C18 179.30(16)
C17 C12 C13 C18 0.5(3)
Rh1 C12 C13 C18 119.07(19)
C16 C12 C13 Rh1 60.23(11)
C17 C12 C13 Rh1 -118.6(2)
O2 Rh1 C13 C12 -107.35(18)
O1 Rh1 C13 C12 56.73(13)
C16 Rh1 C13 C12 -39.08(17)
C14 Rh1 C13 C12 -120.04(19)
C15 Rh1 C13 C12 -80.85(11)
Cl1 Rh1 C13 C12 149.12(11)
O2 Rh1 C13 C14 12.7(3)
O1 Rh1 C13 C14 176.77(12)
C16 Rh1 C13 C14 80.96(19)
C12 Rh1 C13 C14 120.04(19)
C15 Rh1 C13 C14 39.19(14)
Cl1 Rh1 C13 C14 -90.84(14)
O2 Rh1 C13 C18 131.65(19)
O1 Rh1 C13 C18 -64.3(2)
C16 Rh1 C13 C18 -160.1(2)
C12 Rh1 C13 C18 -121.0(2)
C14 Rh1 C13 C18 119.0(3)
C15 Rh1 C13 C18 158.2(2)
Cl1 Rh1 C13 C18 28.12(19)
C12 C13 C14 C19 -177.27(17)
C18 C13 C14 C19 2.9(4)
Rh1 C13 C14 C19 122.1(2)
C12 C13 C14 C15 -1.5(3)
C18 C13 C14 C15 178.62(16)
Rh1 C13 C14 C15 -62.15(14)
C12 C13 C14 Rh1 60.60(14)
C18 C13 C14 Rh1 -119.23(19)
O2 Rh1 C14 C19 64.2(2)
O1 Rh1 C14 C19 -129.1(2)
C16 Rh1 C14 C19 157.8(2)
C12 Rh1 C14 C19 -157.3(2)
C13 Rh1 C14 C19 -121.6(3)
C15 Rh1 C14 C19 122.2(2)
Cl1 Rh1 C14 C19 -27.64(19)
O2 Rh1 C14 C13 -174.18(12)
O1 Rh1 C14 C13 -7.5(3)
C16 Rh1 C14 C13 -80.53(19)
C12 Rh1 C14 C13 -35.63(13)
C15 Rh1 C14 C13 -116.2(2)
Cl1 Rh1 C14 C13 93.98(14)
O2 Rh1 C14 C15 -57.96(14)
O1 Rh1 C14 C15 108.8(2)
C16 Rh1 C14 C15 35.69(18)
C12 Rh1 C14 C15 80.59(12)
C13 Rh1 C14 C15 116.2(2)
Cl1 Rh1 C14 C15 -149.80(13)
C19 C14 C15 C16 178.86(18)
C13 C14 C15 C16 3.1(2)
Rh1 C14 C15 C16 -57.80(12)
C19 C14 C15 C20 -3.0(3)
C13 C14 C15 C20 -178.8(2)
Rh1 C14 C15 C20 120.3(2)
C19 C14 C15 Rh1 -123.3(2)
C13 C14 C15 Rh1 60.91(15)
O2 Rh1 C15 C16 -109.41(14)
O1 Rh1 C15 C16 -24.2(2)
C12 Rh1 C15 C16 39.62(14)
C13 Rh1 C15 C16 81.22(15)
C14 Rh1 C15 C16 119.9(2)
Cl1 Rh1 C15 C16 160.20(13)
O2 Rh1 C15 C20 12.4(2)
O1 Rh1 C15 C20 97.7(2)
C16 Rh1 C15 C20 121.8(3)
C12 Rh1 C15 C20 161.4(3)
C13 Rh1 C15 C20 -157.0(2)
C14 Rh1 C15 C20 -118.2(3)
Cl1 Rh1 C15 C20 -78.0(2)
O2 Rh1 C15 C14 130.67(12)
O1 Rh1 C15 C14 -144.09(12)
C16 Rh1 C15 C14 -119.9(2)
C12 Rh1 C15 C14 -80.30(13)
C13 Rh1 C15 C14 -38.71(12)
Cl1 Rh1 C15 C14 40.27(16)
C20 C15 C16 C12 178.5(2)
C14 C15 C16 C12 -3.45(16)
Rh1 C15 C16 C12 -61.41(9)
C20 C15 C16 C21 4.0(3)
C14 C15 C16 C21 -177.90(15)
Rh1 C15 C16 C21 124.13(16)
C20 C15 C16 Rh1 -120.1(2)
C14 C15 C16 Rh1 57.96(14)
C13 C12 C16 C15 2.54(15)
C17 C12 C16 C15 -178.50(19)
Rh1 C12 C16 C15 63.85(11)
C13 C12 C16 C21 177.56(14)
C17 C12 C16 C21 -3.5(2)
Rh1 C12 C16 C21 -121.13(14)
C13 C12 C16 Rh1 -61.31(13)
C17 C12 C16 Rh1 117.65(17)
O2 Rh1 C16 C15 75.83(13)
O1 Rh1 C16 C15 164.79(13)
C12 Rh1 C16 C15 -117.18(12)
C13 Rh1 C16 C15 -80.94(13)
C14 Rh1 C16 C15 -37.54(12)
Cl1 Rh1 C16 C15 -54.8(5)
O2 Rh1 C16 C12 -166.99(12)
O1 Rh1 C16 C12 -78.03(12)
C13 Rh1 C16 C12 36.24(11)
C14 Rh1 C16 C12 79.65(11)
C15 Rh1 C16 C12 117.18(12)
Cl1 Rh1 C16 C12 62.4(5)
O2 Rh1 C16 C21 -52.1(5)
O1 Rh1 C16 C21 36.9(5)
C12 Rh1 C16 C21 114.9(5)
C13 Rh1 C16 C21 151.1(5)
C14 Rh1 C16 C21 -165.5(5)
C15 Rh1 C16 C21 -127.9(5)
Cl1 Rh1 C16 C21 177.3(4)
